data_4119375
loop_
_publ_author_name
'Jonas S. Laursen'
'Jens Engel-Andreasen'
'Peter Fristrup'
'Pernille Harris'
'Christian A. Olsen'

_publ_section_title
;
 Cis-Trans Amide Bond Rotamers in \b-Peptoids and Peptoids: Evaluation of
 Stereoelectronic Effects in Backbone and Side Chains
;
_journal_name_full 'Journal of the American Chemical Society'
_journal_page_first 2835
_journal_page_last 2844
_journal_paper_doi 10.1021/ja312532x
_journal_volume 135
_journal_year 2013
_chemical_absolute_configuration ad
_chemical_formula_moiety 'C21 H26 N2 O S'
_chemical_formula_sum 'C21 H26 N2 O S'
_chemical_formula_weight 354.50
_chemical_name_systematic
; 
 ? 
;
_space_group_IT_number 19
_symmetry_cell_setting orthorhombic
_symmetry_space_group_name_Hall 'P 2ac 2ab'
_symmetry_space_group_name_H-M 'P 21 21 21'
_atom_sites_solution_hydrogens geom
_atom_sites_solution_primary direct
_atom_sites_solution_secondary difmap
_audit_creation_method SHELXL-97
_cell_angle_alpha 90.00
_cell_angle_beta 90.00
_cell_angle_gamma 90.00
_cell_formula_units_Z 4
_cell_length_a 10.162(2)
_cell_length_b 10.857(2)
_cell_length_c 17.358(4)
_cell_measurement_reflns_used 8102
_cell_measurement_temperature 120(2)
_cell_measurement_theta_max 28.053
_cell_measurement_theta_min 2.322
_cell_volume 1915.1(7)
_computing_structure_refinement 'SHELXL-97 (Sheldrick, 1997)'
_computing_structure_solution 'SHELXS-97 (Sheldrick, 1990)'
_diffrn_ambient_temperature 120(2)
_diffrn_measured_fraction_theta_full 0.992
_diffrn_measured_fraction_theta_max 0.992
_diffrn_measurement_device_type 'Bruker SMART platform ccd'
_diffrn_measurement_method 'profile data from \w scans'
_diffrn_radiation_monochromator graphite
_diffrn_radiation_source 'fine-focus sealed tube'
_diffrn_radiation_type MoK\a
_diffrn_radiation_wavelength 0.71073
_diffrn_reflns_av_R_equivalents 0.0403
_diffrn_reflns_av_sigmaI/netI 0.0345
_diffrn_reflns_limit_h_max 13
_diffrn_reflns_limit_h_min -13
_diffrn_reflns_limit_k_max 14
_diffrn_reflns_limit_k_min -14
_diffrn_reflns_limit_l_max 23
_diffrn_reflns_limit_l_min -22
_diffrn_reflns_number 20046
_diffrn_reflns_theta_full 28.23
_diffrn_reflns_theta_max 28.23
_diffrn_reflns_theta_min 2.21
_exptl_absorpt_coefficient_mu 0.180
_exptl_absorpt_correction_T_max 1.0
_exptl_absorpt_correction_T_min 0.94
_exptl_absorpt_correction_type multi-scan
_exptl_absorpt_process_details 'SADABS, Bruker (2000)'
_exptl_crystal_colour colourless
_exptl_crystal_density_diffrn 1.230
_exptl_crystal_description rod
_exptl_crystal_F_000 760
_exptl_crystal_size_max 0.35
_exptl_crystal_size_mid 0.15
_exptl_crystal_size_min 0.15
_refine_diff_density_max 0.416
_refine_diff_density_min -0.328
_refine_diff_density_rms 0.071
_refine_ls_abs_structure_details 'Flack H D (1983), Acta Cryst. A39, 876-881'
_refine_ls_abs_structure_Flack -0.06(10)
_refine_ls_extinction_method none
_refine_ls_goodness_of_fit_ref 1.017
_refine_ls_hydrogen_treatment constr
_refine_ls_matrix_type full
_refine_ls_number_parameters 228
_refine_ls_number_reflns 4503
_refine_ls_number_restraints 0
_refine_ls_restrained_S_all 1.017
_refine_ls_R_factor_all 0.0566
_refine_ls_R_factor_gt 0.0494
_refine_ls_shift/su_max 0.000
_refine_ls_shift/su_mean 0.000
_refine_ls_structure_factor_coef Fsqd
_refine_ls_weighting_details 'calc w=1/[\s^2^(Fo^2^)+(0.1094P)^2^+0.4826P] where P=(Fo^2^+2Fc^2^)/3'
_refine_ls_weighting_scheme calc
_refine_ls_wR_factor_gt 0.1391
_refine_ls_wR_factor_ref 0.1587
_reflns_number_gt 4105
_reflns_number_total 4503
_reflns_threshold_expression >2sigma(I)
_cod_data_source_file ja312532x_si_004.cif
_cod_data_source_block JEA134
_cod_original_cell_volume 1915.0(7)
_cod_database_code 4119375

loop_
_symmetry_equiv_pos_as_xyz
'x, y, z'
'-x+1/2, -y, z+1/2'
'-x, y+1/2, -z+1/2'
'x+1/2, -y+1/2, -z'

loop_
_atom_site_label
_atom_site_type_symbol
_atom_site_fract_x
_atom_site_fract_y
_atom_site_fract_z
_atom_site_U_iso_or_equiv
_atom_site_adp_type
_atom_site_occupancy
_atom_site_symmetry_multiplicity
_atom_site_calc_flag
_atom_site_refinement_flags
S1 S 0.32383(7) 0.52430(6) 0.16042(4) 0.03801(18) Uani 1 1 d .
O1 O 0.18585(14) 0.81002(15) -0.00694(9) 0.0290(4) Uani 1 1 d .
C12 C 0.3272(2) 0.9198(2) 0.16022(12) 0.0263(4) Uani 1 1 d .
C21 C 0.1872(2) 0.9206(2) 0.16921(12) 0.0267(4) Uani 1 1 d .
N2 N 0.38621(17) 0.73157(17) 0.08629(10) 0.0229(4) Uani 1 1 d .
C15 C 0.1933(3) 1.1469(2) 0.16506(14) 0.0387(6) Uani 1 1 d .
H15 H 0.1498 1.2222 0.1666 0.046 Uiso 1 1 calc R
C14 C 0.3268(3) 1.1440(2) 0.15521(15) 0.0412(6) Uani 1 1 d .
H14 H 0.3734 1.2171 0.1494 0.049 Uiso 1 1 calc R
C8 C 0.3566(2) 0.6120(2) 0.08318(14) 0.0277(5) Uani 1 1 d .
C6 C 0.29466(19) 0.85229(19) -0.02266(12) 0.0206(4) Uani 1 1 d .
N1 N 0.3121(2) 0.93883(18) -0.07759(11) 0.0302(4) Uani 1 1 d .
C10 C 0.4003(2) 0.7971(2) 0.16151(13) 0.0273(4) Uani 1 1 d .
H10 H 0.3591 0.7457 0.2011 0.033 Uiso 1 1 calc R
C7 C 0.41798(18) 0.8033(2) 0.01744(12) 0.0230(4) Uani 1 1 d .
H7A H 0.4669 0.7520 -0.0182 0.028 Uiso 1 1 calc R
H7B H 0.4738 0.8721 0.0318 0.028 Uiso 1 1 calc R
C20 C 0.1105(2) 0.8116(2) 0.17461(13) 0.0299(5) Uani 1 1 d .
H20 H 0.1514 0.7353 0.1703 0.036 Uiso 1 1 calc R
C17 C -0.0178(3) 1.0384(3) 0.18633(15) 0.0414(6) Uani 1 1 d .
H17 H -0.0615 1.1134 0.1905 0.050 Uiso 1 1 calc R
C13 C 0.3940(2) 1.0299(2) 0.15390(13) 0.0329(5) Uani 1 1 d .
H13 H 0.4851 1.0292 0.1487 0.040 Uiso 1 1 calc R
C16 C 0.1213(2) 1.0370(2) 0.17295(13) 0.0322(5) Uani 1 1 d .
C18 C -0.0872(3) 0.9312(3) 0.19301(15) 0.0418(7) Uani 1 1 d .
H18 H -0.1773 0.9338 0.2022 0.050 Uiso 1 1 calc R
C19 C -0.0230(2) 0.8169(3) 0.18609(14) 0.0367(6) Uani 1 1 d .
H19 H -0.0715 0.7444 0.1893 0.044 Uiso 1 1 calc R
C11 C 0.5468(2) 0.8078(3) 0.18142(16) 0.0402(6) Uani 1 1 d .
H11A H 0.5831 0.7269 0.1887 0.060 Uiso 1 1 calc R
H11B H 0.5569 0.8546 0.2280 0.060 Uiso 1 1 calc R
H11C H 0.5923 0.8484 0.1401 0.060 Uiso 1 1 calc R
C5 C 0.1964(3) 0.9979(2) -0.11294(15) 0.0372(6) Uani 1 1 d .
H5A H 0.1182 0.9500 -0.1015 0.045 Uiso 1 1 calc R
H5B H 0.2072 1.0004 -0.1684 0.045 Uiso 1 1 calc R
C9 C 0.3554(3) 0.5530(2) 0.00399(15) 0.0392(6) Uani 1 1 d .
H9A H 0.2974 0.5982 -0.0292 0.059 Uiso 1 1 calc R
H9B H 0.3254 0.4694 0.0082 0.059 Uiso 1 1 calc R
H9C H 0.4428 0.5540 -0.0171 0.059 Uiso 1 1 calc R
C2 C 0.4220(6) 1.1381(4) -0.0640(2) 0.0869(18) Uani 1 1 d .
H2A H 0.4155 1.1375 -0.0083 0.104 Uiso 1 1 calc R
H2B H 0.5003 1.1842 -0.0779 0.104 Uiso 1 1 calc R
C1 C 0.4355(3) 1.0040(3) -0.09356(17) 0.0522(9) Uani 1 1 d .
H1A H 0.4531 1.0039 -0.1485 0.063 Uiso 1 1 calc R
H1B H 0.5081 0.9632 -0.0677 0.063 Uiso 1 1 calc R
C4 C 0.1798(5) 1.1279(3) -0.0822(2) 0.0653(10) Uani 1 1 d .
H4A H 0.1053 1.1670 -0.1071 0.078 Uiso 1 1 calc R
H4B H 0.1627 1.1252 -0.0272 0.078 Uiso 1 1 calc R
C3 C 0.3024(7) 1.2015(3) -0.0973(2) 0.0874(16) Uani 1 1 d .
H3A H 0.2934 1.2826 -0.0744 0.105 Uiso 1 1 calc R
H3B H 0.3138 1.2118 -0.1524 0.105 Uiso 1 1 calc R

loop_
_atom_site_aniso_label
_atom_site_aniso_U_11
_atom_site_aniso_U_22
_atom_site_aniso_U_33
_atom_site_aniso_U_23
_atom_site_aniso_U_13
_atom_site_aniso_U_12
S1 0.0464(4) 0.0295(3) 0.0381(3) 0.0066(2) 0.0056(3) 0.0064(3)
O1 0.0156(6) 0.0381(8) 0.0334(8) 0.0080(7) -0.0026(6) -0.0058(7)
C12 0.0278(10) 0.0300(10) 0.0212(9) -0.0038(8) -0.0026(9) 0.0042(9)
C21 0.0304(11) 0.0322(10) 0.0175(9) -0.0029(8) -0.0023(8) 0.0079(9)
N2 0.0196(8) 0.0256(8) 0.0233(8) -0.0027(7) -0.0016(7) 0.0039(7)
C15 0.0570(16) 0.0293(11) 0.0298(11) -0.0046(9) -0.0040(12) 0.0111(11)
C14 0.0641(17) 0.0266(11) 0.0328(12) -0.0029(9) -0.0004(14) -0.0057(12)
C8 0.0233(10) 0.0276(10) 0.0322(11) -0.0005(9) 0.0003(9) 0.0086(8)
C6 0.0160(8) 0.0238(9) 0.0219(9) -0.0029(7) -0.0004(7) -0.0017(7)
N1 0.0290(9) 0.0341(10) 0.0274(9) 0.0055(8) -0.0023(8) -0.0096(8)
C10 0.0272(10) 0.0320(11) 0.0226(10) -0.0039(9) -0.0026(8) 0.0055(9)
C7 0.0128(7) 0.0317(11) 0.0246(10) -0.0036(8) 0.0006(7) 0.0010(8)
C20 0.0287(11) 0.0352(12) 0.0260(11) -0.0026(9) 0.0014(8) 0.0056(9)
C17 0.0397(13) 0.0502(16) 0.0344(13) -0.0145(11) -0.0089(10) 0.0227(13)
C13 0.0367(12) 0.0349(12) 0.0271(11) -0.0056(10) 0.0005(10) -0.0027(10)
C16 0.0402(12) 0.0356(12) 0.0208(10) -0.0061(9) -0.0038(9) 0.0119(10)
C18 0.0256(10) 0.0697(19) 0.0300(12) -0.0132(12) -0.0040(9) 0.0165(12)
C19 0.0278(11) 0.0542(16) 0.0281(12) -0.0046(11) -0.0001(9) -0.0007(11)
C11 0.0289(11) 0.0550(16) 0.0366(13) -0.0114(11) -0.0127(10) 0.0086(12)
C5 0.0481(14) 0.0297(12) 0.0338(12) 0.0067(9) -0.0071(11) 0.0026(11)
C9 0.0506(15) 0.0295(12) 0.0374(13) -0.0055(10) 0.0000(11) 0.0007(11)
C2 0.132(4) 0.092(3) 0.0360(16) -0.0087(17) 0.011(2) -0.090(3)
C1 0.0464(15) 0.079(2) 0.0318(13) 0.0120(13) 0.0009(11) -0.0377(16)
C4 0.112(3) 0.0354(15) 0.0483(18) 0.0043(13) 0.007(2) 0.0144(19)
C3 0.175(5) 0.0352(16) 0.052(2) -0.0004(14) 0.000(3) -0.031(3)

loop_
_atom_type_symbol
_atom_type_description
_atom_type_scat_dispersion_real
_atom_type_scat_dispersion_imag
_atom_type_scat_source
C C 0.0033 0.0016 'International Tables Vol C Tables 4.2.6.8 and 6.1.1.4'
H H 0.0000 0.0000 'International Tables Vol C Tables 4.2.6.8 and 6.1.1.4'
N N 0.0061 0.0033 'International Tables Vol C Tables 4.2.6.8 and 6.1.1.4'
O O 0.0106 0.0060 'International Tables Vol C Tables 4.2.6.8 and 6.1.1.4'
S S 0.1246 0.1234 'International Tables Vol C Tables 4.2.6.8 and 6.1.1.4'

loop_
_geom_angle_atom_site_label_1
_geom_angle_atom_site_label_2
_geom_angle_atom_site_label_3
_geom_angle
C13 C12 C21 119.6(2)
C13 C12 C10 121.20(19)
C21 C12 C10 119.2(2)
C20 C21 C12 123.3(2)
C20 C21 C16 118.4(2)
C12 C21 C16 118.4(2)
C8 N2 C7 122.36(18)
C8 N2 C10 121.39(19)
C7 N2 C10 116.04(17)
C14 C15 C16 120.6(2)
C14 C15 H15 119.7
C16 C15 H15 119.7
C15 C14 C13 120.1(2)
C15 C14 H14 120.0
C13 C14 H14 120.0
N2 C8 C9 116.7(2)
N2 C8 S1 124.39(18)
C9 C8 S1 118.88(17)
O1 C6 N1 122.33(19)
O1 C6 C7 120.47(19)
N1 C6 C7 117.14(18)
C6 N1 C1 125.5(2)
C6 N1 C5 119.5(2)
C1 N1 C5 113.2(2)
N2 C10 C12 110.90(17)
N2 C10 C11 109.03(18)
C12 C10 C11 114.3(2)
N2 C10 H10 107.5
C12 C10 H10 107.5
C11 C10 H10 107.5
N2 C7 C6 112.10(16)
N2 C7 H7A 109.2
C6 C7 H7A 109.2
N2 C7 H7B 109.2
C6 C7 H7B 109.2
H7A C7 H7B 107.9
C19 C20 C21 121.2(2)
C19 C20 H20 119.4
C21 C20 H20 119.4
C18 C17 C16 120.9(2)
C18 C17 H17 119.5
C16 C17 H17 119.5
C12 C13 C14 121.3(2)
C12 C13 H13 119.4
C14 C13 H13 119.4
C15 C16 C21 120.1(2)
C15 C16 C17 121.3(2)
C21 C16 C17 118.6(2)
C17 C18 C19 120.4(2)
C17 C18 H18 119.8
C19 C18 H18 119.8
C20 C19 C18 120.5(3)
C20 C19 H19 119.8
C18 C19 H19 119.8
C10 C11 H11A 109.5
C10 C11 H11B 109.5
H11A C11 H11B 109.5
C10 C11 H11C 109.5
H11A C11 H11C 109.5
H11B C11 H11C 109.5
N1 C5 C4 110.3(3)
N1 C5 H5A 109.6
C4 C5 H5A 109.6
N1 C5 H5B 109.6
C4 C5 H5B 109.6
H5A C5 H5B 108.1
C8 C9 H9A 109.5
C8 C9 H9B 109.5
H9A C9 H9B 109.5
C8 C9 H9C 109.5
H9A C9 H9C 109.5
H9B C9 H9C 109.5
C3 C2 C1 111.9(3)
C3 C2 H2A 109.2
C1 C2 H2A 109.2
C3 C2 H2B 109.2
C1 C2 H2B 109.2
H2A C2 H2B 107.9
N1 C1 C2 108.3(3)
N1 C1 H1A 110.0
C2 C1 H1A 110.0
N1 C1 H1B 110.0
C2 C1 H1B 110.0
H1A C1 H1B 108.4
C3 C4 C5 109.9(4)
C3 C4 H4A 109.7
C5 C4 H4A 109.7
C3 C4 H4B 109.7
C5 C4 H4B 109.7
H4A C4 H4B 108.2
C4 C3 C2 111.0(3)
C4 C3 H3A 109.4
C2 C3 H3A 109.4
C4 C3 H3B 109.4
C2 C3 H3B 109.4
H3A C3 H3B 108.0

loop_
_geom_bond_atom_site_label_1
_geom_bond_atom_site_label_2
_geom_bond_distance
S1 C8 1.678(2)
O1 C6 1.228(2)
C12 C13 1.379(3)
C12 C21 1.431(3)
C12 C10 1.526(3)
C21 C20 1.421(3)
C21 C16 1.432(3)
N2 C8 1.334(3)
N2 C7 1.463(3)
N2 C10 1.494(3)
C15 C14 1.367(5)
C15 C16 1.407(4)
C15 H15 0.9300
C14 C13 1.415(4)
C14 H14 0.9300
C8 C9 1.517(3)
C6 N1 1.350(3)
C6 C7 1.529(3)
N1 C1 1.467(3)
N1 C5 1.473(3)
C10 C11 1.533(3)
C10 H10 0.9800
C7 H7A 0.9700
C7 H7B 0.9700
C20 C19 1.372(3)
C20 H20 0.9300
C17 C18 1.365(5)
C17 C16 1.433(4)
C17 H17 0.9300
C13 H13 0.9300
C18 C19 1.407(4)
C18 H18 0.9300
C19 H19 0.9300
C11 H11A 0.9600
C11 H11B 0.9600
C11 H11C 0.9600
C5 C4 1.519(4)
C5 H5A 0.9700
C5 H5B 0.9700
C9 H9A 0.9600
C9 H9B 0.9600
C9 H9C 0.9600
C2 C3 1.512(8)
C2 C1 1.551(6)
C2 H2A 0.9700
C2 H2B 0.9700
C1 H1A 0.9700
C1 H1B 0.9700
C4 C3 1.503(7)
C4 H4A 0.9700
C4 H4B 0.9700
C3 H3A 0.9700
C3 H3B 0.9700
